data_7036751
loop_
_publ_author_name
'Miller, Reece G.'
'Narayanaswamy, Suresh'
'Clark, Simon M.'
'Dera, Przemslaw'
'Jameson, Geoffrey B.'
'Tallon, Jeffery L.'
'Brooker, Sally'

_publ_section_title
;
 Pressure induced separation of phase-transition-triggered-abrupt vs.
 gradual components of spin crossover.
;
_journal_issue 48
_journal_name_full 'Dalton transactions (Cambridge, England : 2003)'
_journal_page_first 20843
_journal_page_last 20849
_journal_paper_doi 10.1039/c5dt03795f
_journal_volume 44
_journal_year 2015
_chemical_formula_sum 'C20 H12 Co N10 O4'
_chemical_formula_weight 515.33
_space_group_crystal_system tetragonal
_space_group_IT_number 88
_space_group_name_Hall '-I 4ad'
_space_group_name_H-M_alt 'I 41/a'
_symmetry_space_group_name_Hall '-I 4ad'
_symmetry_space_group_name_H-M 'I 41/a :2'
_atom_sites_solution_hydrogens geom
_audit_creation_method SHELXL-2014/7
_audit_update_record
;
2015-09-25 deposited with the CCDC.
2015-10-01 downloaded from the CCDC.
;
_cell_angle_alpha 90
_cell_angle_beta 90
_cell_angle_gamma 90
_cell_formula_units_Z 4
_cell_length_a 8.792(2)
_cell_length_b 8.792
_cell_length_c 27.916(9)
_cell_measurement_reflns_used 336
_cell_measurement_temperature 293(2)
_cell_measurement_theta_max 14.292
_cell_measurement_theta_min 1.793
_cell_volume 2157.9(9)
_computing_cell_refinement 'GSE_ADA/RSV (Dera, 2013)'
_computing_data_collection 'GSE_ADA/RSV (Dera, 2013)'
_computing_data_reduction 'GSE_ADA/RSV (Dera, 2013)'
_computing_molecular_graphics 'X-SEED (Barbour, 2001)'
_computing_publication_material 'enCIFer (CCDC 2008)'
_computing_structure_refinement 'SHELXL-97 (Sheldrick, 1997)'
_computing_structure_solution 'SHELXS-97 (Sheldrick, 1990)'
_diffrn_ambient_temperature 293(2)
_diffrn_measured_fraction_theta_full 0.344
_diffrn_measured_fraction_theta_max 0.317
_diffrn_measurement_device_type 'MAR345 image plate'
_diffrn_radiation_type synchrotron
_diffrn_radiation_wavelength 0.4133
_diffrn_reflns_av_R_equivalents 0.3096
_diffrn_reflns_av_unetI/netI 0.1794
_diffrn_reflns_laue_measured_fraction_full 0.344
_diffrn_reflns_laue_measured_fraction_max 0.317
_diffrn_reflns_limit_h_max 7
_diffrn_reflns_limit_h_min -8
_diffrn_reflns_limit_k_max 8
_diffrn_reflns_limit_k_min -7
_diffrn_reflns_limit_l_max 30
_diffrn_reflns_limit_l_min -30
_diffrn_reflns_number 1206
_diffrn_reflns_point_group_measured_fraction_full 0.344
_diffrn_reflns_point_group_measured_fraction_max 0.317
_diffrn_reflns_theta_full 14.358
_diffrn_reflns_theta_max 14.778
_diffrn_reflns_theta_min 1.853
_diffrn_source 'ALS Berkeley beamline 12.2.2'
_exptl_absorpt_coefficient_mu 0.203
_exptl_absorpt_correction_type multi-scan
_exptl_absorpt_process_details
'Dera, P.; Zhuravlev, K.; Prakapenka, V.; Rivers, M. L.; Finkelstein, G. J.; Grubor-Urosevic, O.; Tschauner, O.; Clark, S. M.; Downs, R. T. High Press. Res. 2013, 33, 466'
_exptl_crystal_colour Orange
_exptl_crystal_density_diffrn 1.586
_exptl_crystal_description Block
_exptl_crystal_F_000 1044
_exptl_crystal_size_max 0.1
_exptl_crystal_size_mid 0.1
_exptl_crystal_size_min 0.1
_refine_diff_density_max 0.287
_refine_diff_density_min -0.318
_refine_diff_density_rms 0.077
_refine_ls_extinction_method none
_refine_ls_goodness_of_fit_ref 1.140
_refine_ls_hydrogen_treatment constr
_refine_ls_matrix_type full
_refine_ls_number_parameters 80
_refine_ls_number_reflns 340
_refine_ls_number_restraints 0
_refine_ls_restrained_S_all 1.140
_refine_ls_R_factor_all 0.0607
_refine_ls_R_factor_gt 0.0610
_refine_ls_shift/su_max 0.000
_refine_ls_shift/su_mean 0.000
_refine_ls_structure_factor_coef Fsqd
_refine_ls_weighting_details 'w=1/[\s^2^(Fo^2^)+(0.0562P)^2^] where P=(Fo^2^+2Fc^2^)/3'
_refine_ls_weighting_scheme calc
_refine_ls_wR_factor_gt 0.1456
_refine_ls_wR_factor_ref 0.1459
_reflns_Friedel_coverage 0.000
_reflns_number_gt 336
_reflns_number_total 340
_reflns_threshold_expression 'I > 2\s(I)'
_cod_data_source_file c5dt03795f2.cif
_cod_data_source_block amb_ar
_cod_depositor_comments 'Adding full bibliography for 7036749--7036751.cif.'
_cod_original_cell_volume 2157.9(12)
_cod_database_code 7036751
_shelx_shelxl_version_number 2014/7
_shelx_space_group_comment
;
The symmetry employed for this shelxl refinement is uniquely defined
by the following loop, which should always be used as a source of
symmetry information in preference to the above space-group names.
They are only intended as comments.
;

loop_
_space_group_symop_operation_xyz
'x, y, z'
'-y+3/4, x+1/4, z+1/4'
'-x, -y+1/2, z'
'y+1/4, -x+1/4, z+1/4'
'x+1/2, y+1/2, z+1/2'
'-y+5/4, x+3/4, z+3/4'
'-x+1/2, -y+1, z+1/2'
'y+3/4, -x+3/4, z+3/4'
'-x, -y, -z'
'y-3/4, -x-1/4, -z-1/4'
'x, y-1/2, -z'
'-y-1/4, x-1/4, -z-1/4'
'-x+1/2, -y+1/2, -z+1/2'
'y-1/4, -x+1/4, -z+1/4'
'x+1/2, y, -z+1/2'
'-y+1/4, x+1/4, -z+1/4'

loop_
_atom_site_label
_atom_site_type_symbol
_atom_site_fract_x
_atom_site_fract_y
_atom_site_fract_z
_atom_site_U_iso_or_equiv
_atom_site_adp_type
_atom_site_occupancy
_atom_site_site_symmetry_order
_atom_site_calc_flag
_atom_site_refinement_flags_posn
_atom_site_refinement_flags_adp
_atom_site_refinement_flags_occupancy
Co1 Co 0.0000 0.2500 0.1250 0.0286(11) Uani 1 4 d S T P
N3 N 0.0000 0.2500 0.0511(3) 0.037(3) Uani 1 2 d S T P
O1 O 0.1594(12) 0.2738(12) -0.0147(3) 0.104(5) Uani 1 1 d . . .
N1 N 0.2204(11) 0.3421(10) 0.1083(3) 0.041(3) Uani 1 1 d . . .
N2 N 0.4906(14) 0.4640(15) 0.0759(5) 0.081(4) Uani 1 1 d . . .
C1 C 0.3289(14) 0.3928(14) 0.1389(4) 0.047(3) Uani 1 1 d . . .
H1 H 0.3121 0.3899 0.1718 0.056 Uiso 1 1 calc R U .
C2 C 0.4620(15) 0.4478(17) 0.1215(5) 0.072(4) Uani 1 1 d . . .
H2 H 0.5371 0.4756 0.1433 0.086 Uiso 1 1 calc R U .
C3 C 0.3836(15) 0.4131(18) 0.0460(5) 0.081(5) Uani 1 1 d . . .
H3 H 0.3997 0.4232 0.0132 0.097 Uiso 1 1 calc R U .
C4 C 0.2485(13) 0.3454(14) 0.0616(4) 0.047(3) Uani 1 1 d . . .
C5 C 0.1295(15) 0.2895(14) 0.0283(4) 0.058(4) Uani 1 1 d . . .

loop_
_atom_site_aniso_label
_atom_site_aniso_U_11
_atom_site_aniso_U_22
_atom_site_aniso_U_33
_atom_site_aniso_U_23
_atom_site_aniso_U_13
_atom_site_aniso_U_12
Co1 0.0337(16) 0.0337(16) 0.0183(11) 0.000 0.000 0.000
N3 0.050(11) 0.040(11) 0.023(5) 0.000 0.000 -0.009(8)
O1 0.109(9) 0.176(13) 0.027(4) -0.003(5) 0.017(5) -0.048(8)
N1 0.037(7) 0.047(8) 0.038(4) 0.012(4) 0.009(4) -0.003(5)
N2 0.042(9) 0.105(11) 0.096(9) 0.002(7) 0.006(7) -0.026(7)
C1 0.031(10) 0.062(11) 0.047(7) -0.011(5) -0.008(5) -0.007(7)
C2 0.042(11) 0.103(14) 0.070(9) -0.010(9) -0.003(8) -0.006(7)
C3 0.039(13) 0.144(16) 0.060(9) 0.026(8) 0.017(7) -0.015(11)
C4 0.033(9) 0.061(10) 0.048(7) 0.012(6) -0.001(6) 0.001(6)
C5 0.073(12) 0.067(11) 0.034(6) -0.001(5) 0.002(6) -0.012(9)

loop_
_atom_type_symbol
_atom_type_description
_atom_type_scat_dispersion_real
_atom_type_scat_dispersion_imag
_atom_type_scat_source
C C 0.0015 0.0009 'International Tables Vol C Tables 4.2.6.8 and 6.1.1.4'
H H 0.0000 0.0000 'International Tables Vol C Tables 4.2.6.8 and 6.1.1.4'
N N 0.0030 0.0019 'International Tables Vol C Tables 4.2.6.8 and 6.1.1.4'
O O 0.0056 0.0036 'International Tables Vol C Tables 4.2.6.8 and 6.1.1.4'
Co Co 0.3050 0.6296 'International Tables Vol C Tables 4.2.6.8 and 6.1.1.4'

loop_
_geom_angle_atom_site_label_1
_geom_angle_atom_site_label_2
_geom_angle_atom_site_label_3
_geom_angle
_geom_angle_site_symmetry_1
_geom_angle_site_symmetry_3
N3 Co1 N3 180.0 . 14
N3 Co1 N1 77.5(2) . .
N3 Co1 N1 102.5(2) 14 .
N3 Co1 N1 77.5(2) . 3
N3 Co1 N1 102.5(2) 14 3
N1 Co1 N1 155.0(4) . 3
N3 Co1 N1 102.5(2) . 16
N3 Co1 N1 77.5(2) 14 16
N1 Co1 N1 92.68(9) . 16
N1 Co1 N1 92.68(9) 3 16
N3 Co1 N1 102.5(2) . 14
N3 Co1 N1 77.5(2) 14 14
N1 Co1 N1 92.68(9) . 14
N1 Co1 N1 92.68(9) 3 14
N1 Co1 N1 155.0(4) 16 14
C5 N3 C5 123.6(12) . 3
C5 N3 Co1 118.2(6) . .
C5 N3 Co1 118.2(6) 3 .
C4 N1 C1 118.7(10) . .
C4 N1 Co1 112.9(8) . .
C1 N1 Co1 128.4(7) . .
C2 N2 C3 115.9(11) . .
N1 C1 C2 119.9(12) . .
N1 C1 H1 120.1 . .
C2 C1 H1 120.1 . .
N2 C2 C1 123.7(13) . .
N2 C2 H2 118.1 . .
C1 C2 H2 118.1 . .
N2 C3 C4 123.1(12) . .
N2 C3 H3 118.4 . .
C4 C3 H3 118.4 . .
N1 C4 C3 118.3(11) . .
N1 C4 C5 118.5(10) . .
C3 C4 C5 122.9(11) . .
O1 C5 N3 127.5(11) . .
O1 C5 C4 119.7(11) . .
N3 C5 C4 112.5(10) . .

loop_
_geom_bond_atom_site_label_1
_geom_bond_atom_site_label_2
_geom_bond_distance
_geom_bond_site_symmetry_2
Co1 N3 2.063(9) .
Co1 N3 2.063(9) 14
Co1 N1 2.151(9) .
Co1 N1 2.151(9) 3
Co1 N1 2.151(9) 16
Co1 N1 2.151(9) 14
N3 C5 1.350(13) .
N3 C5 1.350(13) 3
O1 C5 1.235(13) .
N1 C4 1.327(12) .
N1 C1 1.356(13) .
N2 C2 1.307(17) .
N2 C3 1.334(17) .
C1 C2 1.356(16) .
C1 H1 0.9300 .
C2 H2 0.9300 .
C3 C4 1.399(16) .
C3 H3 0.9300 .
C4 C5 1.484(16) .

loop_
_geom_torsion_atom_site_label_1
_geom_torsion_atom_site_label_2
_geom_torsion_atom_site_label_3
_geom_torsion_atom_site_label_4
_geom_torsion
_geom_torsion_site_symmetry_1
C4 N1 C1 C2 1.0(18) .
Co1 N1 C1 C2 -179.8(10) .
C3 N2 C2 C1 -4(2) .
N1 C1 C2 N2 4(2) .
C2 N2 C3 C4 0(2) .
C1 N1 C4 C3 -5.3(16) .
Co1 N1 C4 C3 175.4(10) .
C1 N1 C4 C5 179.9(11) .
Co1 N1 C4 C5 0.6(13) .
N2 C3 C4 N1 5(2) .
N2 C3 C4 C5 179.8(14) .
C5 N3 C5 O1 -12.3(11) 3
Co1 N3 C5 O1 167.7(11) .
C5 N3 C5 C4 173.1(11) 3
Co1 N3 C5 C4 -6.9(11) .
N1 C4 C5 O1 -171.1(11) .
C3 C4 C5 O1 14(2) .
N1 C4 C5 N3 4.0(15) .
C3 C4 C5 N3 -170.5(11) .
